data_2207204
loop_
_publ_author_name
'Ben Amor, Rym'
'Zid, Mohamed Faouzi'

_publ_section_title
;
NaCa~1.5~(NbO)~2~O~2~(AsO~4~)~2~
;
_journal_coeditor_code DN6243
_journal_issue 11
_journal_name_full 'Acta Crystallographica, Section E'
_journal_page_first i228
_journal_page_last i230
_journal_paper_doi 10.1107/S1600536805031429
_journal_volume 61
_journal_year 2005
_chemical_formula_iupac 'Na Ca1.5 (NbO)2 O2 (As O4)2'
_chemical_formula_moiety 'As Nb O6, 0.435(Ca), 0.315(Ca), 0.5(Na)'
_chemical_formula_structural 'Na Ca1.5 (NbO)2 O2 (As O4)2'
_chemical_formula_sum 'As2 Ca1.5 Na Nb2 O12'
_chemical_formula_weight 610.78
_chemical_name_systematic
;
sodium calcium niobate oxide arsenate
;
_space_group_IT_number 15
_symmetry_cell_setting monoclinic
_symmetry_space_group_name_Hall '-C 2yc'
_symmetry_space_group_name_H-M 'C 1 2/c 1'
_atom_sites_solution_hydrogens geom
_atom_sites_solution_primary direct
_atom_sites_solution_secondary difmap
_audit_creation_method SHELXL-97
_cell_angle_alpha 90.00
_cell_angle_beta 113.8270(10)
_cell_angle_gamma 90.00
_cell_formula_units_Z 4
_cell_length_a 6.730(2)
_cell_length_b 22.302(3)
_cell_length_c 7.4309(9)
_cell_measurement_reflns_used 25
_cell_measurement_temperature 298(2)
_cell_measurement_theta_max 14
_cell_measurement_theta_min 12
_cell_volume 1020.3(4)
_computing_cell_refinement 'CAD-4 EXPRESS'
_computing_data_collection
;
CAD-4 EXPRESS (Duisenberg, 1992; Mac\'i\<cek & Yordanov, 1992;
Enraf--Nonius, 1994)
;
_computing_data_reduction 'XCAD4 (Harms & Wocadlo, 1995)'
_computing_molecular_graphics
;
DIAMOND (Brandenburg, 1998), ORTEPIII (Burnett & Johnson, 1996) and
ORTEP-3 for Windows (Farrugia, 1997)
;
_computing_publication_material SHELXL97
_computing_structure_refinement 'SHELXL97 (Sheldrick, 1997)'
_computing_structure_solution 'SHELXS97 (Sheldrick, 1997)'
_diffrn_ambient_temperature 298(2)
_diffrn_measured_fraction_theta_full 0.999
_diffrn_measured_fraction_theta_max 0.999
_diffrn_measurement_device_type 'Enraf--Nonius CAD-4'
_diffrn_measurement_method \w/2\q
_diffrn_radiation_monochromator graphite
_diffrn_radiation_source 'fine-focus sealed tube'
_diffrn_radiation_type MoK\a
_diffrn_radiation_wavelength 0.71073
_diffrn_reflns_av_R_equivalents 0.0152
_diffrn_reflns_av_sigmaI/netI 0.0250
_diffrn_reflns_limit_h_max 9
_diffrn_reflns_limit_h_min -8
_diffrn_reflns_limit_k_max 31
_diffrn_reflns_limit_k_min -1
_diffrn_reflns_limit_l_max 1
_diffrn_reflns_limit_l_min -10
_diffrn_reflns_number 1683
_diffrn_reflns_theta_full 29.96
_diffrn_reflns_theta_max 29.96
_diffrn_reflns_theta_min 3.43
_diffrn_standards_decay_% 1.2
_diffrn_standards_interval_time 120
_diffrn_standards_number 2
_exptl_absorpt_coefficient_mu 9.544
_exptl_absorpt_correction_T_max 0.3857
_exptl_absorpt_correction_T_min 0.2605
_exptl_absorpt_correction_type psi-scan
_exptl_absorpt_process_details '(North et al., 1968)'
_exptl_crystal_colour colorless
_exptl_crystal_density_diffrn 3.977
_exptl_crystal_density_method 'not measured'
_exptl_crystal_description prisme
_exptl_crystal_F_000 1140
_exptl_crystal_size_max 0.16
_exptl_crystal_size_mid 0.12
_exptl_crystal_size_min 0.10
_refine_diff_density_max 0.653
_refine_diff_density_min -0.745
_refine_ls_extinction_method none
_refine_ls_goodness_of_fit_ref 1.101
_refine_ls_hydrogen_treatment undef
_refine_ls_matrix_type full
_refine_ls_number_parameters 91
_refine_ls_number_reflns 1495
_refine_ls_number_restraints 0
_refine_ls_restrained_S_all 1.101
_refine_ls_R_factor_all 0.0245
_refine_ls_R_factor_gt 0.0194
_refine_ls_shift/su_max 0.021
_refine_ls_shift/su_mean 0.000
_refine_ls_structure_factor_coef Fsqd
_refine_ls_weighting_details 'calc w = 1/[\s^2^(Fo^2^)+(0.0195P)^2^+2.343P] where P = (Fo^2^+2Fc^2^)/3'
_refine_ls_weighting_scheme calc
_refine_ls_wR_factor_gt 0.0500
_refine_ls_wR_factor_ref 0.0514
_reflns_number_gt 1337
_reflns_number_total 1495
_reflns_threshold_expression I>2\s(I)
_cod_data_source_file dn6243.cif
_cod_original_sg_symbol_H-M 'C 2/c'
_cod_original_formula_sum 'As2 Ca1.5 Na1 Nb2 O12'
_cod_database_code 2207204

loop_
_symmetry_equiv_pos_as_xyz
'x, y, z'
'-x, y, -z+1/2'
'x+1/2, y+1/2, z'
'-x+1/2, y+1/2, -z+1/2'
'-x, -y, -z'
'x, -y, z-1/2'
'-x+1/2, -y+1/2, -z'
'x+1/2, -y+1/2, z-1/2'

loop_
_atom_site_label
_atom_site_fract_x
_atom_site_fract_y
_atom_site_fract_z
_atom_site_U_iso_or_equiv
_atom_site_adp_type
_atom_site_calc_flag
_atom_site_refinement_flags
_atom_site_occupancy
_atom_site_type_symbol
Nb 0.00565(4) 0.357919(10) 0.51029(3) 0.00618(8) Uani d . 1 Nb
As1 -0.5000 0.417962(18) 0.2500 0.00927(10) Uani d S 1 As
As2 0.0000 0.221982(17) 0.2500 0.00575(9) Uani d S 1 As
Na 0.5000 0.44084(10) 0.7500 0.0347(6) Uani d S 1 Na
Ca1 0.0000 0.48192(4) 0.2500 0.00806(16) Uani d SP 0.87 Ca
Ca2 -0.5000 0.27733(7) 0.2500 0.0219(3) Uani d SP 0.63 Ca
O1 -0.0977(3) 0.26328(9) 0.3858(3) 0.0134(4) Uani d . 1 O
O2 0.0000 0.32411(13) 0.7500 0.0086(5) Uani d S 1 O
O3 0.0752(4) 0.43450(10) 0.5814(3) 0.0132(4) Uani d . 1 O
O4 -0.3221(3) 0.36857(10) 0.4147(3) 0.0122(4) Uani d . 1 O
O5 0.3118(3) 0.32501(11) 0.5945(3) 0.0179(5) Uani d . 1 O
O6 -0.6303(4) 0.45972(11) 0.3518(4) 0.0212(5) Uani d . 1 O
O7 0.0000 0.37148(13) 0.2500 0.0092(5) Uani d S 1 O

loop_
_atom_site_aniso_label
_atom_site_aniso_U_11
_atom_site_aniso_U_22
_atom_site_aniso_U_33
_atom_site_aniso_U_12
_atom_site_aniso_U_13
_atom_site_aniso_U_23
Nb 0.00677(12) 0.00712(13) 0.00501(12) 0.00071(8) 0.00274(9) -0.00041(8)
As1 0.00533(17) 0.00707(18) 0.0140(2) 0.000 0.00240(15) 0.000
As2 0.00513(17) 0.00619(17) 0.00617(17) 0.000 0.00254(13) 0.000
Na 0.0201(10) 0.0183(10) 0.0600(16) 0.000 0.0104(11) 0.000
Ca1 0.0090(4) 0.0075(4) 0.0091(4) 0.000 0.0051(3) 0.000
Ca2 0.0189(7) 0.0120(6) 0.0320(8) 0.000 0.0074(6) 0.000
O1 0.0196(10) 0.0080(9) 0.0197(10) -0.0023(8) 0.0152(9) -0.0044(8)
O2 0.0124(13) 0.0089(12) 0.0045(12) 0.000 0.0036(10) 0.000
O3 0.0172(10) 0.0118(10) 0.0126(9) -0.0012(8) 0.0081(8) -0.0019(8)
O4 0.0066(9) 0.0140(9) 0.0148(10) 0.0020(8) 0.0033(8) 0.0043(8)
O5 0.0102(10) 0.0254(12) 0.0195(11) 0.0093(9) 0.0074(9) 0.0130(9)
O6 0.0119(10) 0.0182(11) 0.0325(13) 0.0025(9) 0.0081(10) -0.0122(10)
O7 0.0131(13) 0.0092(12) 0.0068(12) 0.000 0.0056(10) 0.000

loop_
_atom_type_symbol
_atom_type_description
_atom_type_scat_dispersion_real
_atom_type_scat_dispersion_imag
_atom_type_scat_source
As As 0.0499 2.0058 'International Tables Vol C Tables 4.2.6.8 and 6.1.1.4'
Na Na 0.0362 0.0249 'International Tables Vol C Tables 4.2.6.8 and 6.1.1.4'
Nb Nb -2.0727 0.6215 'International Tables Vol C Tables 4.2.6.8 and 6.1.1.4'
O O 0.0106 0.0060 'International Tables Vol C Tables 4.2.6.8 and 6.1.1.4'
Ca Ca 0.2262 0.3064 'International Tables Vol C Tables 4.2.6.8 and 6.1.1.4'

loop_
_geom_angle_atom_site_label_1
_geom_angle_atom_site_label_2
_geom_angle_atom_site_label_3
_geom_angle_site_symmetry_1
_geom_angle_site_symmetry_3
_geom_angle
O3 Nb O7 . . 92.45(11)
O3 Nb O2 . . 101.45(10)
O7 Nb O2 . . 166.04(12)
O3 Nb O5 . . 98.13(10)
O7 Nb O5 . . 88.43(7)
O2 Nb O5 . . 88.30(7)
O3 Nb O4 . . 96.24(9)
O7 Nb O4 . . 92.97(6)
O2 Nb O4 . . 86.88(6)
O5 Nb O4 . . 165.49(9)
O3 Nb O1 . . 174.00(9)
O7 Nb O1 . . 82.02(10)
O2 Nb O1 . . 84.15(9)
O5 Nb O1 . . 84.07(9)
O4 Nb O1 . . 81.82(8)
O3 Nb Ca1 . . 47.76(7)
O7 Nb Ca1 . . 46.28(9)
O2 Nb Ca1 . . 147.48(8)
O5 Nb Ca1 . . 104.38(6)
O4 Nb Ca1 . . 86.83(6)
O1 Nb Ca1 . . 126.32(6)
O3 Nb Ca2 . 7_456 136.38(7)
O7 Nb Ca2 . 7_456 129.72(9)
O2 Nb Ca2 . 7_456 36.45(8)
O5 Nb Ca2 . 7_456 75.58(6)
O4 Nb Ca2 . 7_456 92.57(6)
O1 Nb Ca2 . 7_456 49.56(6)
Ca1 Nb Ca2 . 7_456 175.859(16)
O7 Nb Na . . 93.17(5)
O2 Nb Na . . 95.87(4)
O5 Nb Na . . 53.99(8)
O4 Nb Na . . 140.20(7)
O1 Nb Na . . 137.98(6)
Ca1 Nb Na . . 69.80(3)
Ca2 Nb Na 7_456 . 112.88(3)
O3 Nb Ca2 . . 134.75(7)
O7 Nb Ca2 . . 84.82(5)
O2 Nb Ca2 . . 86.29(4)
O5 Nb Ca2 . . 126.83(8)
O4 Nb Ca2 . . 39.16(7)
O1 Nb Ca2 . . 42.76(6)
Ca1 Nb Ca2 . . 108.023(19)
Ca2 Nb Ca2 7_456 . 69.254(14)
Na Nb Ca2 . . 177.76(2)
O6 As1 O6 . 2_455 111.60(18)
O6 As1 O4 . 2_455 109.89(11)
O6 As1 O4 2_455 2_455 112.30(12)
O6 As1 O4 . . 112.30(12)
O6 As1 O4 2_455 . 109.89(11)
O4 As1 O4 2_455 . 100.39(15)
O6 As1 Ca2 . . 124.20(9)
O6 As1 Ca2 2_455 . 124.20(9)
O4 As1 Na 2_455 5_566 129.80(7)
O4 As1 Na . 5_566 129.80(7)
Ca2 As1 Na . 5_566 180.0
O6 As1 Ca1 . . 115.97(9)
O4 As1 Ca1 2_455 . 128.74(7)
O4 As1 Ca1 . . 82.75(7)
Ca2 As1 Ca1 . . 112.972(16)
Na As1 Ca1 5_566 . 67.028(16)
O6 As1 Ca1 2_455 1_455 115.97(9)
O4 As1 Ca1 2_455 1_455 82.75(7)
O4 As1 Ca1 . 1_455 128.74(7)
Ca2 As1 Ca1 . 1_455 112.972(16)
Na As1 Ca1 5_566 1_455 67.028(16)
Ca1 As1 Ca1 . 1_455 134.06(3)
O1 As2 O1 . 2 113.67(14)
O1 As2 O5 . 8_455 112.50(11)
O1 As2 O5 2 8_455 107.22(11)
O1 As2 O5 . 7_556 107.22(11)
O1 As2 O5 2 7_556 112.50(10)
O5 As2 O5 8_455 7_556 103.32(18)
O1 As2 Ca2 . 1_655 113.93(8)
O5 As2 Ca2 8_455 1_655 131.15(7)
O5 As2 Ca2 7_556 1_655 76.66(8)
O1 As2 Ca2 2 . 113.93(8)
O5 As2 Ca2 8_455 . 76.66(8)
O5 As2 Ca2 7_556 . 131.15(7)
Ca2 As2 Ca2 1_655 . 139.71(5)
O6 Na O6 6_666 5_566 63.43(11)
O6 Na O3 6_666 . 75.81(8)
O6 Na O3 5_566 . 109.70(9)
O6 Na O3 6_666 2_656 109.70(9)
O6 Na O3 5_566 2_656 75.81(8)
O3 Na O3 . 2_656 173.81(14)
O6 Na O6 6_666 2_556 63.71(9)
O6 Na O6 5_566 2_556 100.55(8)
O3 Na O6 . 2_556 109.51(7)
O3 Na O6 2_656 2_556 71.49(7)
O6 Na O6 6_666 1_655 100.55(8)
O6 Na O6 5_566 1_655 63.71(9)
O3 Na O6 . 1_655 71.49(7)
O3 Na O6 2_656 1_655 109.51(7)
O6 Na O6 2_556 1_655 162.44(13)
O6 Na O5 6_666 . 136.76(7)
O6 Na O5 5_566 . 141.74(7)
O3 Na O5 . . 62.96(7)
O3 Na O5 2_656 . 111.00(9)
O6 Na O5 2_556 . 117.47(9)
O6 Na O5 1_655 . 79.07(7)
O6 Na O5 6_666 2_656 141.74(7)
O6 Na O5 5_566 2_656 136.76(7)
O3 Na O5 . 2_656 111.00(9)
O3 Na O5 2_656 2_656 62.96(7)
O6 Na O5 2_556 2_656 79.07(7)
O6 Na O5 1_655 2_656 117.47(9)
O5 Na O5 . 2_656 54.32(9)
O6 Na As1 6_666 5_566 31.71(6)
O6 Na As1 5_566 5_566 31.71(6)
O3 Na As1 . 5_566 93.10(7)
O3 Na As1 2_656 5_566 93.10(7)
O6 Na As1 2_556 5_566 81.22(7)
O6 Na As1 1_655 5_566 81.22(7)
O5 Na As1 . 5_566 152.84(5)
O5 Na As1 2_656 5_566 152.84(5)
O6 Na Nb 6_666 . 103.26(5)
O6 Na Nb 5_566 . 130.36(6)
O3 Na Nb . . 28.50(5)
O3 Na Nb 2_656 . 145.40(9)
O6 Na Nb 2_556 . 116.14(5)
O6 Na Nb 1_655 . 73.55(5)
O5 Na Nb 2_656 . 84.66(7)
As1 Na Nb 5_566 . 121.03(3)
O6 Na Nb 6_666 2_656 130.36(6)
O6 Na Nb 5_566 2_656 103.26(5)
O3 Na Nb . 2_656 145.40(9)
O3 Na Nb 2_656 2_656 28.50(5)
O6 Na Nb 2_556 2_656 73.55(5)
O6 Na Nb 1_655 2_656 116.14(5)
O5 Na Nb . 2_656 84.66(7)
O5 Na Nb 2_656 2_656 34.50(4)
As1 Na Nb 5_566 2_656 121.03(3)
Nb Na Nb . 2_656 117.95(6)
O6 Na Ca1 6_666 5_666 90.93(7)
O6 Na Ca1 5_566 5_666 37.68(5)
O3 Na Ca1 . 5_666 145.45(7)
O3 Na Ca1 2_656 5_666 39.25(5)
O6 Na Ca1 2_556 5_666 91.90(5)
O6 Na Ca1 1_655 5_666 80.08(5)
O5 Na Ca1 . 5_666 130.59(6)
O5 Na Ca1 2_656 5_666 99.22(5)
As1 Na Ca1 5_566 5_666 62.89(3)
Nb Na Ca1 . 5_666 151.852(12)
Nb Na Ca1 2_656 5_666 65.67(2)
O6 Ca1 O6 2_455 1_655 155.60(13)
O6 Ca1 O3 2_455 5_566 84.99(9)
O6 Ca1 O3 1_655 5_566 114.47(8)
O6 Ca1 O3 2_455 6_565 114.47(8)
O6 Ca1 O3 1_655 6_565 84.99(9)
O3 Ca1 O3 5_566 6_565 78.74(10)
O6 Ca1 O7 2_455 . 77.80(6)
O6 Ca1 O7 1_655 . 77.80(6)
O3 Ca1 O7 5_566 . 140.63(5)
O3 Ca1 O7 6_565 . 140.63(5)
O6 Ca1 O3 2_455 2 80.14(8)
O6 Ca1 O3 1_655 2 89.71(8)
O3 Ca1 O3 5_566 2 145.65(8)
O3 Ca1 O3 6_565 2 79.59(8)
O7 Ca1 O3 . 2 65.35(5)
O6 Ca1 O3 2_455 . 89.71(8)
O6 Ca1 O3 1_655 . 80.14(8)
O3 Ca1 O3 5_566 . 79.59(8)
O3 Ca1 O3 6_565 . 145.65(8)
O7 Ca1 O3 . . 65.35(5)
O3 Ca1 O3 2 . 130.70(10)
O6 Ca1 Nb 2_455 2 82.92(7)
O6 Ca1 Nb 1_655 2 77.05(6)
O3 Ca1 Nb 5_566 2 167.89(5)
O3 Ca1 Nb 6_565 2 107.01(5)
O7 Ca1 Nb . 2 34.759(11)
O3 Ca1 Nb 2 2 31.56(5)
O3 Ca1 Nb . 2 99.60(6)
O6 Ca1 Nb 2_455 . 77.05(6)
O6 Ca1 Nb 1_655 . 82.92(7)
O3 Ca1 Nb 5_566 . 107.01(5)
O3 Ca1 Nb 6_565 . 167.89(5)
O7 Ca1 Nb . . 34.759(11)
O3 Ca1 Nb 2 . 99.60(6)
O3 Ca1 Nb . . 31.56(5)
Nb Ca1 Nb 2 . 69.52(2)
O6 Ca1 As1 2_455 . 19.90(6)
O6 Ca1 As1 1_655 . 140.83(7)
O3 Ca1 As1 5_566 . 85.13(5)
O3 Ca1 As1 6_565 . 133.50(5)
O7 Ca1 As1 . . 67.028(16)
O3 Ca1 As1 2 . 90.83(5)
O3 Ca1 As1 . . 70.12(5)
Nb Ca1 As1 2 . 83.262(18)
Nb Ca1 As1 . . 58.402(12)
O6 Ca1 As1 2_455 1_655 140.83(7)
O6 Ca1 As1 1_655 1_655 19.90(6)
O3 Ca1 As1 5_566 1_655 133.50(5)
O3 Ca1 As1 6_565 1_655 85.13(5)
O7 Ca1 As1 . 1_655 67.028(16)
O3 Ca1 As1 2 1_655 70.12(5)
O3 Ca1 As1 . 1_655 90.83(5)
Nb Ca1 As1 2 1_655 58.402(12)
Nb Ca1 As1 . 1_655 83.262(18)
As1 Ca1 As1 . 1_655 134.06(3)
O6 Ca1 Na 2_455 5_666 157.77(6)
O6 Ca1 Na 1_655 5_666 42.86(7)
O3 Ca1 Na 5_566 5_666 91.23(6)
O3 Ca1 Na 6_565 5_666 43.44(6)
O7 Ca1 Na . 5_666 117.11(3)
O3 Ca1 Na 2 5_666 91.07(5)
O3 Ca1 Na . 5_666 111.19(5)
Nb Ca1 Na 2 5_666 100.24(3)
Nb Ca1 Na . 5_666 124.81(3)
As1 Ca1 Na . 5_666 175.86(4)
As1 Ca1 Na 1_655 5_666 50.08(3)
O2 Ca2 O4 7_456 . 146.99(5)
O2 Ca2 O4 7_456 2_455 146.99(5)
O4 Ca2 O4 . 2_455 66.03(10)
O2 Ca2 O1 7_456 2_455 82.79(6)
O4 Ca2 O1 . 2_455 122.85(8)
O4 Ca2 O1 2_455 2_455 70.61(7)
O2 Ca2 O1 7_456 . 82.79(6)
O4 Ca2 O1 . . 70.61(7)
O4 Ca2 O1 2_455 . 122.85(8)
O1 Ca2 O1 2_455 . 165.59(12)
O2 Ca2 O1 7_456 8_455 70.19(5)
O4 Ca2 O1 . 8_455 131.65(8)
O4 Ca2 O1 2_455 8_455 84.49(7)
O1 Ca2 O1 2_455 8_455 76.43(7)
O1 Ca2 O1 . 8_455 98.61(7)
O2 Ca2 O1 7_456 7_456 70.19(5)
O4 Ca2 O1 . 7_456 84.49(7)
O4 Ca2 O1 2_455 7_456 131.65(8)
O1 Ca2 O1 2_455 7_456 98.61(7)
O1 Ca2 O1 . 7_456 76.43(7)
O1 Ca2 O1 8_455 7_456 140.37(11)
O2 Ca2 As1 7_456 . 180.0
O4 Ca2 As1 . . 33.01(5)
O4 Ca2 As1 2_455 . 33.01(5)
O1 Ca2 As1 2_455 . 97.21(6)
O1 Ca2 As1 . . 97.21(6)
O1 Ca2 As1 8_455 . 109.81(5)
O1 Ca2 As1 7_456 . 109.81(5)
O2 Ca2 Nb 7_456 8_455 30.784(14)
O4 Ca2 Nb . 8_455 150.70(5)
O4 Ca2 Nb 2_455 8_455 124.66(5)
O1 Ca2 Nb 2_455 8_455 85.38(6)
O1 Ca2 Nb . 8_455 82.24(5)
O1 Ca2 Nb 8_455 8_455 40.85(5)
O1 Ca2 Nb 7_456 8_455 100.02(6)
As1 Ca2 Nb . 8_455 149.216(14)
O2 Ca2 Nb 7_456 7_456 30.784(14)
O4 Ca2 Nb . 7_456 124.66(5)
O4 Ca2 Nb 2_455 7_456 150.70(5)
O1 Ca2 Nb 2_455 7_456 82.24(5)
O1 Ca2 Nb . 7_456 85.38(6)
O1 Ca2 Nb 8_455 7_456 100.02(6)
O1 Ca2 Nb 7_456 7_456 40.85(5)
As1 Ca2 Nb . 7_456 149.216(14)
Nb Ca2 Nb 8_455 7_456 61.57(3)
O2 Ca2 As2 7_456 1_455 69.86(2)
O4 Ca2 As2 . 1_455 124.10(5)
O4 Ca2 As2 2_455 1_455 90.97(5)
O1 Ca2 As2 2_455 1_455 24.82(5)
O1 Ca2 As2 . 1_455 145.21(7)
O1 Ca2 As2 8_455 1_455 92.08(5)
O1 Ca2 As2 7_456 1_455 74.34(5)
As1 Ca2 As2 . 1_455 110.14(2)
Nb Ca2 As2 8_455 1_455 84.65(3)
Nb Ca2 As2 7_456 1_455 60.102(18)
O2 Ca2 As2 7_456 . 69.86(2)
O4 Ca2 As2 . . 90.97(5)
O4 Ca2 As2 2_455 . 124.10(5)
O1 Ca2 As2 2_455 . 145.21(7)
O1 Ca2 As2 . . 24.82(5)
O1 Ca2 As2 8_455 . 74.34(5)
O1 Ca2 As2 7_456 . 92.08(5)
As1 Ca2 As2 . . 110.14(2)
Nb Ca2 As2 8_455 . 60.102(18)
Nb Ca2 As2 7_456 . 84.65(3)
As2 Ca2 As2 1_455 . 139.71(5)
As2 O1 Nb . . 128.03(11)
As2 O1 Ca2 . . 116.65(11)
Nb O1 Ca2 . . 98.62(8)
As2 O1 Ca2 . 7_456 115.19(11)
Nb O1 Ca2 . 7_456 89.59(8)
Ca2 O1 Ca2 . 7_456 103.57(7)
Nb O2 Nb 2_556 . 134.47(16)
Nb O2 Ca2 2_556 7_456 112.77(8)
Nb O2 Ca2 . 7_456 112.77(8)
Nb O3 Ca1 . 5_566 143.58(11)
Nb O3 Ca1 . . 100.68(9)
Ca1 O3 Ca1 5_566 . 100.41(8)
Nb O3 Na . . 107.27(11)
Ca1 O3 Na 5_566 . 97.31(8)
Ca1 O3 Na . . 101.13(8)
As1 O4 Nb . . 131.75(12)
As1 O4 Ca2 . . 96.79(9)
Nb O4 Ca2 . . 108.77(9)
As2 O5 Nb 7_556 . 145.18(13)
As2 O5 Na 7_556 . 101.18(11)
Nb O5 Na . . 91.51(9)
As1 O6 Ca1 . 1_455 131.33(13)
As1 O6 Na . 5_566 92.49(11)
Ca1 O6 Na 1_455 5_566 99.46(9)
As1 O6 Na . 1_455 113.99(12)
Ca1 O6 Na 1_455 1_455 102.40(9)
Na O6 Na 5_566 1_455 116.29(9)
Nb O7 Nb 2 . 162.08(17)
Nb O7 Ca1 2 . 98.96(9)
Nb O7 Ca1 . . 98.96(9)

loop_
_geom_bond_atom_site_label_1
_geom_bond_atom_site_label_2
_geom_bond_site_symmetry_2
_geom_bond_distance
Nb O3 . 1.793(2)
Nb O7 . 1.9428(6)
Nb O2 . 1.9488(12)
Nb O5 . 2.033(2)
Nb O4 . 2.040(2)
Nb O1 . 2.297(2)
Nb Ca1 . 3.3661(8)
Nb Ca2 7_456 3.5111(13)
Nb Na . 3.5880(14)
Nb Ca2 . 3.6378(11)
As1 O6 . 1.657(2)
As1 O6 2_455 1.657(2)
As1 O4 2_455 1.721(2)
As1 O4 . 1.721(2)
As1 Ca2 . 3.1363(16)
As1 Na 5_566 3.149(2)
As1 Ca1 . 3.6548(10)
As1 Ca1 1_455 3.6548(10)
As2 O1 . 1.684(2)
As2 O1 2 1.684(2)
As2 O5 8_455 1.690(2)
As2 O5 7_556 1.690(2)
As2 Ca2 1_655 3.5843(11)
As2 Ca2 . 3.5843(11)
Na O6 6_666 2.607(3)
Na O6 5_566 2.607(3)
Na O3 . 2.621(2)
Na O3 2_656 2.621(2)
Na O6 2_556 2.758(3)
Na O6 1_655 2.758(3)
Na O5 . 2.903(3)
Na O5 2_656 2.903(3)
Na As1 5_566 3.149(2)
Na Nb 2_656 3.5880(14)
Na Ca1 5_666 3.7802(14)
Ca1 O6 2_455 2.342(2)
Ca1 O6 1_655 2.342(2)
Ca1 O3 5_566 2.411(2)
Ca1 O3 6_565 2.411(2)
Ca1 O7 . 2.463(3)
Ca1 O3 2 2.536(2)
Ca1 O3 . 2.536(2)
Ca1 Nb 2 3.3661(8)
Ca1 As1 1_655 3.6548(10)
Ca1 Na 5_666 3.7802(14)
Ca2 O2 7_456 2.262(3)
Ca2 O4 . 2.426(3)
Ca2 O4 2_455 2.426(3)
Ca2 O1 2_455 2.498(2)
Ca2 O1 . 2.498(2)
Ca2 O1 8_455 2.672(2)
Ca2 O1 7_456 2.672(2)
Ca2 Nb 8_455 3.5111(13)
Ca2 Nb 7_456 3.5111(13)
Ca2 As2 1_455 3.5843(11)
O1 Ca2 7_456 2.672(2)
O2 Nb 2_556 1.9488(11)
O2 Ca2 7_456 2.262(3)
O3 Ca1 5_566 2.411(2)
O5 As2 7_556 1.690(2)
O6 Ca1 1_455 2.342(2)
O6 Na 5_566 2.607(3)
O6 Na 1_455 2.758(3)
O7 Nb 2 1.9428(6)
